data_7212715
loop_
_publ_author_name
'Ou, Yong-Cong'
'Lin, Zhuo-jia'
'Tong, Ming-Liang'

_publ_section_title
;
 Unique (H2O)14 water cages with cyclic (H2O)4 tetramer unit trapped in 3D
 porous lanthanide--cyclohexanetetracarboxylate frameworks
;
_journal_issue 12
_journal_name_full CrystEngComm
_journal_page_first 4020
_journal_paper_doi 10.1039/c004258g
_journal_volume 12
_journal_year 2010
_chemical_formula_sum 'C30 H62 O43 Yb4'
_chemical_formula_weight 1802.96
_chemical_name_systematic
;
?
;
_space_group_IT_number 148
_symmetry_cell_setting hexagonal
_symmetry_space_group_name_Hall '-R 3'
_symmetry_space_group_name_H-M 'R -3 :H'
_atom_sites_solution_hydrogens geom
_atom_sites_solution_primary direct
_atom_sites_solution_secondary difmap
_audit_creation_method SHELXL-97
_cell_angle_alpha 90.00
_cell_angle_beta 90.00
_cell_angle_gamma 120.00
_cell_formula_units_Z 6
_cell_length_a 19.6388(11)
_cell_length_b 19.6388(11)
_cell_length_c 21.9696(14)
_cell_measurement_temperature 293(2)
_cell_volume 7338.1(7)
_computing_cell_refinement 'PROCESS-AUTO (Rigaku, 1998)'
_computing_data_collection 'PROCESS-AUTO (Rigaku, 1998)'
_computing_data_reduction 'PROCESS-AUTO (Rigaku, 1998)'
_computing_molecular_graphics 'Bruker SHELXTL'
_computing_publication_material 'Bruker SHELXTL'
_computing_structure_refinement 'Bruker SHELXTL'
_computing_structure_solution 'Bruker SHELXTL'
_diffrn_ambient_temperature 293(2)
_diffrn_measured_fraction_theta_full 0.998
_diffrn_measured_fraction_theta_max 0.998
_diffrn_measurement_device_type 'Rigaku R-AXIS SPIDER IP'
_diffrn_measurement_method '\w scans'
_diffrn_radiation_monochromator graphite
_diffrn_radiation_source 'fine-focus sealed tube'
_diffrn_radiation_type MoK\a
_diffrn_radiation_wavelength 0.71073
_diffrn_reflns_av_R_equivalents 0.0788
_diffrn_reflns_av_sigmaI/netI 0.0503
_diffrn_reflns_limit_h_max 25
_diffrn_reflns_limit_h_min -24
_diffrn_reflns_limit_k_max 25
_diffrn_reflns_limit_k_min -25
_diffrn_reflns_limit_l_max 28
_diffrn_reflns_limit_l_min -27
_diffrn_reflns_number 22198
_diffrn_reflns_theta_full 27.00
_diffrn_reflns_theta_max 27.00
_diffrn_reflns_theta_min 3.03
_exptl_absorpt_coefficient_mu 7.701
_exptl_absorpt_correction_T_max 0.6994
_exptl_absorpt_correction_T_min 0.6551
_exptl_absorpt_correction_type multi-scan
_exptl_absorpt_process_details '(ABSCOR; Higashi, 1995)'
_exptl_crystal_density_diffrn 2.448
_exptl_crystal_density_method 'not measured'
_exptl_crystal_F_000 5196
_exptl_crystal_size_max 0.06
_exptl_crystal_size_mid 0.05
_exptl_crystal_size_min 0.05
_refine_diff_density_max 6.109
_refine_diff_density_min -8.084
_refine_diff_density_rms 0.320
_refine_ls_extinction_method none
_refine_ls_goodness_of_fit_ref 1.019
_refine_ls_hydrogen_treatment constr
_refine_ls_matrix_type full
_refine_ls_number_parameters 232
_refine_ls_number_reflns 3562
_refine_ls_number_restraints 13
_refine_ls_restrained_S_all 1.026
_refine_ls_R_factor_all 0.0840
_refine_ls_R_factor_gt 0.0678
_refine_ls_shift/su_max 0.002
_refine_ls_shift/su_mean 0.000
_refine_ls_structure_factor_coef Fsqd
_refine_ls_weighting_details 'calc w=1/[\s^2^(Fo^2^)+(0.0838P)^2^+706.2051P] where P=(Fo^2^+2Fc^2^)/3'
_refine_ls_weighting_scheme calc
_refine_ls_wR_factor_gt 0.1668
_refine_ls_wR_factor_ref 0.1811
_reflns_number_gt 2865
_reflns_number_total 3562
_reflns_threshold_expression >2sigma(I)
_cod_data_source_file c004258g.txt
_cod_data_source_block complex2
_cod_original_sg_symbol_H-M R-3
_cod_database_code 7212715

loop_
_symmetry_equiv_pos_as_xyz
'x, y, z'
'-y, x-y, z'
'-x+y, -x, z'
'x+2/3, y+1/3, z+1/3'
'-y+2/3, x-y+1/3, z+1/3'
'-x+y+2/3, -x+1/3, z+1/3'
'x+1/3, y+2/3, z+2/3'
'-y+1/3, x-y+2/3, z+2/3'
'-x+y+1/3, -x+2/3, z+2/3'
'-x, -y, -z'
'y, -x+y, -z'
'x-y, x, -z'
'-x+2/3, -y+1/3, -z+1/3'
'y+2/3, -x+y+1/3, -z+1/3'
'x-y+2/3, x+1/3, -z+1/3'
'-x+1/3, -y+2/3, -z+2/3'
'y+1/3, -x+y+2/3, -z+2/3'
'x-y+1/3, x+2/3, -z+2/3'

loop_
_atom_site_label
_atom_site_type_symbol
_atom_site_fract_x
_atom_site_fract_y
_atom_site_fract_z
_atom_site_U_iso_or_equiv
_atom_site_adp_type
_atom_site_occupancy
_atom_site_symmetry_multiplicity
_atom_site_calc_flag
_atom_site_refinement_flags
Yb1 Yb 1.10291(3) -0.18139(3) -0.28859(2) 0.0246(2) Uani 1 1 d .
Yb2 Yb 1.0000 0.0000 -0.21553(8) 0.0650(4) Uani 1 3 d S
O1 O 0.9936(6) -0.1716(6) -0.2976(5) 0.042(2) Uani 1 1 d .
O2 O 0.9338(6) -0.1239(6) -0.2417(5) 0.050(3) Uani 1 1 d .
O3 O 0.7653(6) -0.1920(6) -0.3020(4) 0.036(2) Uani 1 1 d .
O4 O 0.7679(6) -0.1538(6) -0.2086(4) 0.033(2) Uani 1 1 d .
O5 O 0.8314(5) -0.3008(5) -0.0364(3) 0.0246(17) Uani 1 1 d .
O6 O 0.8425(5) -0.4016(5) -0.0624(4) 0.0278(18) Uani 1 1 d .
O7 O 0.9892(5) -0.2467(6) -0.1113(4) 0.0310(19) Uani 1 1 d .
O8 O 1.0302(5) -0.2516(6) -0.2052(4) 0.0310(19) Uani 1 1 d .
O1W O 1.0551(6) -0.3115(5) -0.3255(4) 0.032(2) Uani 1 1 d .
H1WA H 1.0699 -0.3096 -0.3619 0.039 Uiso 1 1 d RD
H1WB H 1.0619 -0.3418 -0.3020 0.039 Uiso 1 1 d RD
O2W O 1.1956(5) -0.2015(6) -0.2388(4) 0.0308(19) Uani 1 1 d .
H2WA H 1.1768 -0.2220 -0.2045 0.037 Uiso 1 1 d RD
H2WB H 1.2393 -0.1589 -0.2353 0.037 Uiso 1 1 d RD
O3W O 1.0000 0.0000 -0.3279(13) 0.086(8) Uani 1 3 d S
H3W H 0.9597 -0.0416 -0.3399 0.103 Uiso 0.67 1 d PR
O4W O 1.0406(8) -0.0552(8) -0.1376(7) 0.070(4) Uani 1 1 d .
H4WA H 1.0061 -0.0768 -0.1099 0.084 Uiso 1 1 d RD
H4WB H 1.0512 -0.0874 -0.1549 0.084 Uiso 1 1 d RD
O5W O 0.9496(9) -0.1323(8) -0.0364(7) 0.080(4) Uani 1 1 d .
H5WA H 0.9266 -0.1822 -0.0364 0.096 Uiso 1 1 d RD
H5WB H 0.9843 -0.1176 -0.0089 0.096 Uiso 1 1 d RD
O6W O 0.8106(18) -0.5294(12) -0.1350(12) 0.164(11) Uani 1 1 d .
H6WA H 0.8197 -0.4891 -0.1144 0.197 Uiso 1 1 d RD
H6WB H 0.8207 -0.5593 -0.1137 0.246 Uiso 1 1 d RD
O7W O 0.8749(13) -0.1238(15) -0.4019(12) 0.143(9) Uani 1 1 d U
H7WA H 0.8418 -0.1437 -0.3732 0.172 Uiso 1 1 d RD
H7WB H 0.8509 -0.1283 -0.4351 0.172 Uiso 1 1 d RD
C1 C 0.8607(7) -0.2589(8) -0.2674(5) 0.025(2) Uani 1 1 d .
H1 H 0.8399 -0.2683 -0.3090 0.030 Uiso 1 1 calc R
C2 C 0.7966(7) -0.2593(7) -0.2264(5) 0.022(2) Uani 1 1 d .
H2 H 0.7489 -0.3099 -0.2339 0.027 Uiso 1 1 calc R
C3 C 0.8161(7) -0.2598(8) -0.1583(5) 0.025(2) Uani 1 1 d .
H3A H 0.8644 -0.2119 -0.1484 0.030 Uiso 1 1 calc R
H3B H 0.7742 -0.2619 -0.1335 0.030 Uiso 1 1 calc R
C4 C 0.8252(6) -0.3312(7) -0.1449(5) 0.020(2) Uani 1 1 d .
H4 H 0.7759 -0.3772 -0.1579 0.025 Uiso 1 1 calc R
C5 C 0.8915(6) -0.3321(7) -0.1838(5) 0.022(2) Uani 1 1 d .
H5 H 0.8866 -0.3837 -0.1774 0.026 Uiso 1 1 calc R
C6 C 0.8740(8) -0.3282(8) -0.2516(5) 0.028(3) Uani 1 1 d .
H6A H 0.8276 -0.3770 -0.2630 0.034 Uiso 1 1 calc R
H6B H 0.9177 -0.3234 -0.2756 0.034 Uiso 1 1 calc R
C7 C 0.9352(7) -0.1806(8) -0.2683(5) 0.029(3) Uani 1 1 d .
C8 C 0.7777(7) -0.1975(8) -0.2461(5) 0.026(2) Uani 1 1 d .
C9 C 0.8348(6) -0.3441(7) -0.0777(5) 0.020(2) Uani 1 1 d .
C10 C 0.9754(7) -0.2712(7) -0.1659(5) 0.023(2) Uani 1 1 d .

loop_
_atom_site_aniso_label
_atom_site_aniso_U_11
_atom_site_aniso_U_22
_atom_site_aniso_U_33
_atom_site_aniso_U_23
_atom_site_aniso_U_13
_atom_site_aniso_U_12
Yb1 0.0273(3) 0.0277(3) 0.0192(3) -0.00025(18) 0.00297(18) 0.0141(2)
Yb2 0.0627(6) 0.0627(6) 0.0695(10) 0.000 0.000 0.0313(3)
O1 0.037(5) 0.053(6) 0.047(6) 0.018(5) 0.011(4) 0.031(5)
O2 0.037(6) 0.042(6) 0.052(7) -0.013(5) 0.010(5) 0.005(5)
O3 0.052(6) 0.052(6) 0.019(4) -0.004(4) -0.010(4) 0.038(5)
O4 0.042(5) 0.045(5) 0.022(4) 0.001(4) 0.002(4) 0.030(5)
O5 0.032(4) 0.034(4) 0.014(4) 0.002(3) 0.003(3) 0.021(4)
O6 0.040(5) 0.029(4) 0.021(4) -0.002(3) 0.002(3) 0.023(4)
O7 0.025(4) 0.040(5) 0.018(4) -0.004(3) -0.003(3) 0.008(4)
O8 0.034(5) 0.043(5) 0.023(4) 0.009(4) 0.010(4) 0.025(4)
O1W 0.044(5) 0.024(4) 0.022(4) -0.003(3) 0.004(4) 0.012(4)
O2W 0.028(4) 0.043(5) 0.020(4) 0.006(4) 0.004(3) 0.016(4)
O3W 0.088(12) 0.088(12) 0.082(19) 0.000 0.000 0.044(6)
O4W 0.063(8) 0.071(9) 0.083(10) 0.011(7) 0.005(7) 0.040(7)
O5W 0.087(11) 0.052(8) 0.087(11) -0.009(7) -0.017(9) 0.024(8)
O6W 0.21(3) 0.113(18) 0.16(2) -0.051(17) 0.03(2) 0.072(19)
O7W 0.138(12) 0.155(12) 0.142(12) 0.013(9) 0.015(9) 0.076(9)
C1 0.034(6) 0.043(7) 0.009(5) 0.000(4) -0.005(4) 0.028(6)
C2 0.022(5) 0.032(6) 0.016(5) -0.001(4) -0.003(4) 0.015(5)
C3 0.031(6) 0.037(6) 0.011(5) -0.004(4) -0.002(4) 0.020(5)
C4 0.022(5) 0.024(5) 0.013(5) -0.001(4) 0.001(4) 0.009(4)
C5 0.023(5) 0.032(6) 0.011(5) -0.002(4) 0.001(4) 0.014(5)
C6 0.034(6) 0.043(7) 0.014(5) -0.007(5) -0.011(4) 0.024(6)
C7 0.025(6) 0.049(8) 0.020(5) 0.010(5) 0.001(4) 0.024(6)
C8 0.029(6) 0.040(7) 0.019(5) 0.001(5) -0.004(4) 0.024(5)
C9 0.017(5) 0.029(6) 0.013(5) 0.000(4) -0.002(4) 0.011(4)
C10 0.029(6) 0.027(6) 0.017(5) 0.008(4) 0.001(4) 0.018(5)

loop_
_atom_type_symbol
_atom_type_description
_atom_type_scat_dispersion_real
_atom_type_scat_dispersion_imag
_atom_type_scat_source
C C 0.0033 0.0016 'International Tables Vol C Tables 4.2.6.8 and 6.1.1.4'
H H 0.0000 0.0000 'International Tables Vol C Tables 4.2.6.8 and 6.1.1.4'
O O 0.0106 0.0060 'International Tables Vol C Tables 4.2.6.8 and 6.1.1.4'
Yb Yb -0.3850 5.5486 'International Tables Vol C Tables 4.2.6.8 and 6.1.1.4'

loop_
_geom_angle_atom_site_label_1
_geom_angle_atom_site_label_2
_geom_angle_atom_site_label_3
_geom_angle
_geom_angle_site_symmetry_1
_geom_angle_site_symmetry_3
O1 Yb1 O8 77.9(3) . .
O1 Yb1 O2W 156.4(3) . .
O8 Yb1 O2W 80.1(3) . .
O1 Yb1 O6 77.0(3) . 9_754
O8 Yb1 O6 139.7(3) . 9_754
O2W Yb1 O6 126.2(3) . 9_754
O1 Yb1 O1W 100.3(4) . .
O8 Yb1 O1W 80.5(3) . .
O2W Yb1 O1W 84.3(3) . .
O6 Yb1 O1W 73.7(3) 9_754 .
O1 Yb1 O3 94.4(4) . 2_645
O8 Yb1 O3 130.9(3) . 2_645
O2W Yb1 O3 93.5(3) . 2_645
O6 Yb1 O3 82.1(3) 9_754 2_645
O1W Yb1 O3 147.8(3) . 2_645
O1 Yb1 O4 90.3(4) . 2_645
O8 Yb1 O4 78.6(3) . 2_645
O2W Yb1 O4 77.0(3) . 2_645
O6 Yb1 O4 132.2(3) 9_754 2_645
O1W Yb1 O4 153.9(3) . 2_645
O3 Yb1 O4 52.8(3) 2_645 2_645
O1 Yb1 O5 128.7(3) . 9_754
O8 Yb1 O5 147.3(3) . 9_754
O2W Yb1 O5 75.0(3) . 9_754
O6 Yb1 O5 52.5(3) 9_754 9_754
O1W Yb1 O5 76.4(3) . 9_754
O3 Yb1 O5 72.0(3) 2_645 9_754
O4 Yb1 O5 115.1(3) 2_645 9_754
O1 Yb1 C8 94.1(4) . 2_645
O8 Yb1 C8 105.1(3) . 2_645
O2W Yb1 C8 83.4(3) . 2_645
O6 Yb1 C8 107.6(3) 9_754 2_645
O1W Yb1 C8 165.4(3) . 2_645
O3 Yb1 C8 26.3(3) 2_645 2_645
O4 Yb1 C8 26.6(3) 2_645 2_645
O5 Yb1 C8 92.8(3) 9_754 2_645
O1 Yb1 C9 102.7(4) . 9_754
O8 Yb1 C9 153.1(3) . 9_754
O2W Yb1 C9 100.8(3) . 9_754
O6 Yb1 C9 26.0(3) 9_754 9_754
O1W Yb1 C9 73.0(3) . 9_754
O3 Yb1 C9 75.9(3) 2_645 9_754
O4 Yb1 C9 128.0(3) 2_645 9_754
O5 Yb1 C9 26.5(3) 9_754 9_754
C8 Yb1 C9 101.6(3) 2_645 9_754
O1 Yb1 H2WA 139.3 . .
O8 Yb1 H2WA 62.9 . .
O2W Yb1 H2WA 17.4 . .
O6 Yb1 H2WA 141.2 9_754 .
O1W Yb1 H2WA 84.1 . .
O3 Yb1 H2WA 102.9 2_645 .
O4 Yb1 H2WA 72.6 2_645 .
O5 Yb1 H2WA 91.8 9_754 .
C8 Yb1 H2WA 86.5 2_645 .
C9 Yb1 H2WA 117.1 9_754 .
O1 Yb1 H2WB 156.3 . .
O8 Yb1 H2WB 91.1 . .
O2W Yb1 H2WB 16.7 . .
O6 Yb1 H2WB 122.5 9_754 .
O1W Yb1 H2WB 98.5 . .
O3 Yb1 H2WB 76.8 2_645 .
O4 Yb1 H2WB 66.7 2_645 .
O5 Yb1 H2WB 70.1 9_754 .
C8 Yb1 H2WB 68.2 2_645 .
C9 Yb1 H2WB 96.6 9_754 .
H2WA Yb1 H2WB 29.9 . .
O2 Yb2 O2 113.3(3) . 3_765
O2 Yb2 O2 113.3(3) . 2_645
O2 Yb2 O2 113.3(3) 3_765 2_645
O2 Yb2 O4W 148.9(5) . 2_645
O2 Yb2 O4W 83.4(4) 3_765 2_645
O2 Yb2 O4W 80.2(5) 2_645 2_645
O2 Yb2 O4W 83.4(4) . 3_765
O2 Yb2 O4W 80.2(5) 3_765 3_765
O2 Yb2 O4W 148.9(5) 2_645 3_765
O4W Yb2 O4W 73.4(6) 2_645 3_765
O2 Yb2 O4W 80.2(5) . .
O2 Yb2 O4W 148.9(5) 3_765 .
O2 Yb2 O4W 83.4(4) 2_645 .
O4W Yb2 O4W 73.4(6) 2_645 .
O4W Yb2 O4W 73.4(6) 3_765 .
O2 Yb2 O3W 74.7(3) . .
O2 Yb2 O3W 74.7(3) 3_765 .
O2 Yb2 O3W 74.7(3) 2_645 .
O4W Yb2 O3W 136.3(4) 2_645 .
O4W Yb2 O3W 136.3(4) 3_765 .
O4W Yb2 O3W 136.3(4) . .
O2 Yb2 H4WB 68.3 . .
O2 Yb2 H4WB 164.9 3_765 .
O2 Yb2 H4WB 77.9 2_645 .
O4W Yb2 H4WB 88.9 2_645 .
O4W Yb2 H4WB 85.2 3_765 .
O4W Yb2 H4WB 17.4 . .
O3W Yb2 H4WB 119.2 . .
C7 O1 Yb1 142.0(9) . .
C7 O2 Yb2 146.6(9) . .
C8 O3 Yb1 96.2(7) . 3_765
C8 O4 Yb1 92.6(7) . 3_765
C9 O5 Yb1 90.7(6) . 5_535
C9 O6 Yb1 98.0(7) . 5_535
C10 O8 Yb1 153.0(8) . .
Yb1 O1W H1WA 109.4 . .
Yb1 O1W H1WB 115.5 . .
H1WA O1W H1WB 115.7 . .
Yb1 O2W H2WA 107.9 . .
Yb1 O2W H2WB 111.5 . .
H2WA O2W H2WB 111.9 . .
Yb2 O3W H3W 108.2 . .
Yb2 O4W H4WA 112.4 . .
Yb2 O4W H4WB 106.2 . .
H4WA O4W H4WB 112.4 . .
H5WA O5W H5WB 105.4 . .
H6WA O6W H6WB 109.6 . .
H7WA O7W H7WB 109.3 . .
C7 C1 C2 112.8(10) . .
C7 C1 C6 113.3(10) . .
C2 C1 C6 111.1(10) . .
C7 C1 H1 106.4 . .
C2 C1 H1 106.4 . .
C6 C1 H1 106.4 . .
C8 C2 C3 116.5(10) . .
C8 C2 C1 110.9(10) . .
C3 C2 C1 111.2(9) . .
C8 C2 H2 105.8 . .
C3 C2 H2 105.8 . .
C1 C2 H2 105.8 . .
C4 C3 C2 109.5(9) . .
C4 C3 H3A 109.8 . .
C2 C3 H3A 109.8 . .
C4 C3 H3B 109.8 . .
C2 C3 H3B 109.8 . .
H3A C3 H3B 108.2 . .
C9 C4 C3 114.9(9) . .
C9 C4 C5 110.7(9) . .
C3 C4 C5 112.7(9) . .
C9 C4 H4 105.9 . .
C3 C4 H4 105.9 . .
C5 C4 H4 105.9 . .
C10 C5 C6 113.0(9) . .
C10 C5 C4 115.4(9) . .
C6 C5 C4 108.7(9) . .
C10 C5 H5 106.4 . .
C6 C5 H5 106.4 . .
C4 C5 H5 106.4 . .
C5 C6 C1 113.7(10) . .
C5 C6 H6A 108.8 . .
C1 C6 H6A 108.8 . .
C5 C6 H6B 108.8 . .
C1 C6 H6B 108.8 . .
H6A C6 H6B 107.7 . .
O1 C7 O2 122.4(13) . .
O1 C7 C1 120.5(12) . .
O2 C7 C1 117.0(10) . .
O3 C8 O4 118.1(11) . .
O3 C8 C2 119.0(11) . .
O4 C8 C2 122.7(10) . .
O3 C8 Yb1 57.5(6) . 3_765
O4 C8 Yb1 60.8(6) . 3_765
C2 C8 Yb1 170.0(9) . 3_765
O6 C9 O5 118.7(10) . .
O6 C9 C4 119.3(10) . .
O5 C9 C4 121.9(10) . .
O6 C9 Yb1 56.0(5) . 5_535
O5 C9 Yb1 62.7(6) . 5_535
C4 C9 Yb1 174.9(8) . 5_535
O7 C10 O8 122.4(11) . .
O7 C10 C5 118.8(10) . .
O8 C10 C5 118.5(10) . .

loop_
_geom_bond_atom_site_label_1
_geom_bond_atom_site_label_2
_geom_bond_distance
_geom_bond_site_symmetry_2
Yb1 O1 2.257(9) .
Yb1 O8 2.309(8) .
Yb1 O2W 2.321(9) .
Yb1 O6 2.379(8) 9_754
Yb1 O1W 2.380(8) .
Yb1 O3 2.410(9) 2_645
Yb1 O4 2.483(9) 2_645
Yb1 O5 2.525(8) 9_754
Yb1 C8 2.840(12) 2_645
Yb1 C9 2.841(10) 9_754
Yb1 H2WA 2.7036 .
Yb1 H2WB 2.7484 .
Yb2 O2 2.187(11) .
Yb2 O2 2.187(11) 3_765
Yb2 O2 2.187(11) 2_645
Yb2 O4W 2.368(14) 2_645
Yb2 O4W 2.368(14) 3_765
Yb2 O4W 2.368(14) .
Yb2 O3W 2.47(3) .
Yb2 H4WB 2.7297 .
O1 C7 1.249(15) .
O2 C7 1.269(17) .
O3 C8 1.266(14) .
O3 Yb1 2.410(9) 3_765
O4 C8 1.272(15) .
O4 Yb1 2.483(9) 3_765
O5 C9 1.270(14) .
O5 Yb1 2.525(8) 5_535
O6 C9 1.257(14) .
O6 Yb1 2.379(8) 5_535
O7 C10 1.269(14) .
O8 C10 1.279(14) .
O1W H1WA 0.8474 .
O1W H1WB 0.8485 .
O2W H2WA 0.8476 .
O2W H2WB 0.8495 .
O3W H3W 0.8468 .
O4W H4WA 0.8482 .
O4W H4WB 0.8489 .
O5W H5WA 0.8496 .
O5W H5WB 0.8483 .
O6W H6WA 0.8488 .
O6W H6WB 0.8488 .
O7W H7WA 0.8479 .
O7W H7WB 0.8477 .
C1 C7 1.502(18) .
C1 C2 1.544(16) .
C1 C6 1.548(17) .
C1 H1 0.9800 .
C2 C8 1.501(16) .
C2 C3 1.544(15) .
C2 H2 0.9800 .
C3 C4 1.529(17) .
C3 H3A 0.9700 .
C3 H3B 0.9700 .
C4 C9 1.525(14) .
C4 C5 1.564(15) .
C4 H4 0.9800 .
C5 C10 1.526(16) .
C5 C6 1.539(15) .
C5 H5 0.9800 .
C6 H6A 0.9700 .
C6 H6B 0.9700 .
C8 Yb1 2.840(11) 3_765
C9 Yb1 2.841(10) 5_535

loop_
_geom_hbond_atom_site_label_D
_geom_hbond_atom_site_label_H
_geom_hbond_atom_site_label_A
_geom_hbond_distance_DH
_geom_hbond_distance_HA
_geom_hbond_distance_DA
_geom_hbond_angle_DHA
_geom_hbond_site_symmetry_A
O1W H1WA O7 0.85 1.95 2.788(12) 171.3 9_754
O1W H1WB O5 0.85 2.20 2.899(12) 139.4 17_654
O2W H2WA O4 0.85 1.88 2.676(12) 155.9 17_654
O2W H2WB O7 0.85 1.85 2.674(12) 163.3 16_744
O3W H3W O7W 0.85 2.13 2.94(3) 158.3 .
O4W H4WA O5W 0.85 1.95 2.78(2) 163.6 .
O4W H4WB O4 0.85 2.26 2.932(18) 135.8 2_645
O5W H5WA O5 0.85 2.14 2.942(17) 158.1 .
O5W H5WB O5W 0.85 1.97 2.78(2) 159.6 12_545
O6W H6WA O6 0.85 1.92 2.77(2) 175.5 .
O6W H6WB O7W 0.85 2.15 2.94(2) 153.8 5_535
O7W H7WA O3 0.85 2.04 2.89(3) 177.6 .
O7W H7WB O6W 0.85 2.14 2.87(4) 144.5 13_644

loop_
_geom_torsion_atom_site_label_1
_geom_torsion_atom_site_label_2
_geom_torsion_atom_site_label_3
_geom_torsion_atom_site_label_4
_geom_torsion
_geom_torsion_site_symmetry_1
_geom_torsion_site_symmetry_4
O8 Yb1 O1 C7 16.1(16) . .
O2W Yb1 O1 C7 -6(2) . .
O6 Yb1 O1 C7 164.3(17) 9_754 .
O1W Yb1 O1 C7 93.9(17) . .
O3 Yb1 O1 C7 -114.9(16) 2_645 .
O4 Yb1 O1 C7 -62.2(16) 2_645 .
O5 Yb1 O1 C7 174.7(15) 9_754 .
C8 Yb1 O1 C7 -88.5(17) 2_645 .
C9 Yb1 O1 C7 168.6(16) 9_754 .
O2 Yb2 O2 C7 128.6(15) 3_765 .
O2 Yb2 O2 C7 -2(2) 2_645 .
O4W Yb2 O2 C7 -113.2(18) 2_645 .
O4W Yb2 O2 C7 -155.0(19) 3_765 .
O4W Yb2 O2 C7 -80.8(19) . .
O3W Yb2 O2 C7 63.1(18) . .
O1 Yb1 O8 C10 -18.6(19) . .
O2W Yb1 O8 C10 152.8(19) . .
O6 Yb1 O8 C10 -71(2) 9_754 .
O1W Yb1 O8 C10 -121.4(19) . .
O3 Yb1 O8 C10 67(2) 2_645 .
O4 Yb1 O8 C10 74.2(19) 2_645 .
O5 Yb1 O8 C10 -166.7(17) 9_754 .
C8 Yb1 O8 C10 72.5(19) 2_645 .
C9 Yb1 O8 C10 -112.7(19) 9_754 .
C7 C1 C2 C8 57.5(12) . .
C6 C1 C2 C8 -174.0(9) . .
C7 C1 C2 C3 -73.8(12) . .
C6 C1 C2 C3 54.7(13) . .
C8 C2 C3 C4 174.1(10) . .
C1 C2 C3 C4 -57.5(13) . .
C2 C3 C4 C9 -173.0(9) . .
C2 C3 C4 C5 59.0(12) . .
C9 C4 C5 C10 -58.2(12) . .
C3 C4 C5 C10 72.0(12) . .
C9 C4 C5 C6 173.7(10) . .
C3 C4 C5 C6 -56.1(12) . .
C10 C5 C6 C1 -76.6(13) . .
C4 C5 C6 C1 52.9(13) . .
C7 C1 C6 C5 74.7(13) . .
C2 C1 C6 C5 -53.5(13) . .
Yb1 O1 C7 O2 95.7(18) . .
Yb1 O1 C7 C1 -89.3(18) . .
Yb2 O2 C7 O1 -7(3) . .
Yb2 O2 C7 C1 178.0(13) . .
C2 C1 C7 O1 177.3(10) . .
C6 C1 C7 O1 50.0(14) . .
C2 C1 C7 O2 -7.4(15) . .
C6 C1 C7 O2 -134.7(11) . .
Yb1 O3 C8 O4 -5.8(13) 3_765 .
Yb1 O3 C8 C2 169.1(9) 3_765 .
Yb1 O4 C8 O3 5.6(12) 3_765 .
Yb1 O4 C8 C2 -169.1(10) 3_765 .
C3 C2 C8 O3 176.4(11) . .
C1 C2 C8 O3 47.8(15) . .
C3 C2 C8 O4 -8.9(17) . .
C1 C2 C8 O4 -137.5(12) . .
C3 C2 C8 Yb1 -117(4) . 3_765
C1 C2 C8 Yb1 115(5) . 3_765
Yb1 O6 C9 O5 -1.2(11) 5_535 .
Yb1 O6 C9 C4 -177.8(8) 5_535 .
Yb1 O5 C9 O6 1.1(10) 5_535 .
Yb1 O5 C9 C4 177.6(9) 5_535 .
C3 C4 C9 O6 179.8(10) . .
C5 C4 C9 O6 -51.2(13) . .
C3 C4 C9 O5 3.3(15) . .
C5 C4 C9 O5 132.3(11) . .
C3 C4 C9 Yb1 159(8) . 5_535
C5 C4 C9 Yb1 -72(8) . 5_535
Yb1 O8 C10 O7 -104.3(19) . .
Yb1 O8 C10 C5 81(2) . .
C6 C5 C10 O7 152.7(11) . .
C4 C5 C10 O7 26.8(15) . .
C6 C5 C10 O8 -32.8(15) . .
C4 C5 C10 O8 -158.7(10) . .
